data_7057410
loop_
_publ_author_name
'Lobana, Tarlok S.'
'Aulakh, Jaspreet K.'
'Sood, Heena'
'Arora, Daljit S.'
'Garcia-Santos, Isabel'
'Kaur, Manpreet'
'Duff, Courtney E.'
'Jasinski, Jerry P.'

_publ_section_title
;
 Synthesis, structures and antimicrobial activity of copper derivatives of
 N-substituted imidazolidine-2-thiones: unusual bio-activity against
 Staphylococcus epidermidis and Enterococcus faecalis
;
_journal_issue 12
_journal_name_full 'New Journal of Chemistry'
_journal_page_first 9886
_journal_paper_doi 10.1039/C8NJ00206A
_journal_volume 42
_journal_year 2018
_chemical_formula_moiety 'C48 H54 Br2 Cu2 N4 P2 S2'
_chemical_formula_sum 'C48 H54 Br2 Cu2 N4 P2 S2'
_chemical_formula_weight 1099.91
_space_group_crystal_system triclinic
_space_group_IT_number 2
_space_group_name_Hall '-P 1'
_space_group_name_H-M_alt 'P -1'
_symmetry_space_group_name_Hall '-P 1'
_symmetry_space_group_name_H-M 'P -1'
_atom_sites_solution_hydrogens geom
_atom_sites_solution_primary direct
_audit_creation_date 2015-07-16
_audit_creation_method
;
Olex2 1.2
(compiled 2015.01.26 svn.r3150 for OlexSys, GUI svn.r4998)
;
_audit_update_record
;
2018-01-05 deposited with the CCDC.
2018-04-17 downloaded from the CCDC.
;
_cell_angle_alpha 79.062(5)
_cell_angle_beta 73.412(6)
_cell_angle_gamma 70.630(5)
_cell_formula_units_Z 1
_cell_length_a 9.4815(6)
_cell_length_b 10.3547(6)
_cell_length_c 13.2247(8)
_cell_measurement_reflns_used 3840
_cell_measurement_temperature 173(2)
_cell_measurement_theta_max 31.9040
_cell_measurement_theta_min 4.0320
_cell_volume 1167.40(13)
_computing_cell_refinement
;
CrysAlisPro, Agilent Technologies,
Version 1.171.37.34 (release 22-05-2014 CrysAlis171 .NET)
(compiled May 22 2014,16:03:01)
;
_computing_data_collection
;
CrysAlisPro, Agilent Technologies,
Version 1.171.37.34 (release 22-05-2014 CrysAlis171 .NET)
(compiled May 22 2014,16:03:01)
;
_computing_data_reduction
;
CrysAlisPro, Agilent Technologies,
Version 1.171.37.34 (release 22-05-2014 CrysAlis171 .NET)
(compiled May 22 2014,16:03:01)
;
_computing_molecular_graphics 'Olex2 (Dolomanov et al., 2009)'
_computing_publication_material 'Olex2 (Dolomanov et al., 2009)'
_computing_structure_refinement 'ShelXL (Sheldrick, 2008)'
_computing_structure_solution
;
Superflip (Palatinus & Chapuis, 2007;Palatinus & van der Lee, 2008;
Palatinus et al., 2012)
;
_diffrn_ambient_temperature 173(2)
_diffrn_detector 'CCD plate'
_diffrn_detector_area_resol_mean 16.0416
_diffrn_detector_type Eos
_diffrn_measured_fraction_theta_full 0.997
_diffrn_measured_fraction_theta_max 0.886
_diffrn_measurement_details
;
#__ type_ start__ end____ width___ exp.time_
  1 omega  -41.00   43.00   1.0000    2.3500
omega____ theta____ kappa____ phi______ frames
    -       25.9925  -57.0000  120.0000 84

#__ type_ start__ end____ width___ exp.time_
  2 omega  -21.00   63.00   1.0000    2.3500
omega____ theta____ kappa____ phi______ frames
    -       25.9925  -99.0000    0.0000 84

#__ type_ start__ end____ width___ exp.time_
  3 omega   64.00   98.00   1.0000    2.3500
omega____ theta____ kappa____ phi______ frames
    -       25.9925 -178.0000 -180.0000 34

#__ type_ start__ end____ width___ exp.time_
  4 omega   28.00   65.00   1.0000    2.3500
omega____ theta____ kappa____ phi______ frames
    -       25.9925  -99.0000 -180.0000 37

#__ type_ start__ end____ width___ exp.time_
  5 omega    7.00   62.00   1.0000    2.3500
omega____ theta____ kappa____ phi______ frames
    -       25.9925   77.0000  -90.0000 55

#__ type_ start__ end____ width___ exp.time_
  6 omega    3.00   28.00   1.0000    2.3500
omega____ theta____ kappa____ phi______ frames
    -       25.9925   77.0000   90.0000 25

#__ type_ start__ end____ width___ exp.time_
  7 omega  -32.00   88.00   1.0000    2.3500
omega____ theta____ kappa____ phi______ frames
    -       25.9925    0.0000  150.0000 120
;
_diffrn_measurement_device 'four-circle diffractometer'
_diffrn_measurement_device_type 'Agilent, Eos, Gemini'
_diffrn_measurement_method '\w scans'
_diffrn_orient_matrix_UB_11 -0.0660780000
_diffrn_orient_matrix_UB_12 0.0370994000
_diffrn_orient_matrix_UB_13 -0.0196552000
_diffrn_orient_matrix_UB_21 -0.0212661000
_diffrn_orient_matrix_UB_22 0.0485026000
_diffrn_orient_matrix_UB_23 0.0370741000
_diffrn_orient_matrix_UB_31 0.0430673000
_diffrn_orient_matrix_UB_32 0.0400286000
_diffrn_orient_matrix_UB_33 -0.0374982000
_diffrn_radiation_monochromator graphite
_diffrn_radiation_probe x-ray
_diffrn_radiation_type MoK\a
_diffrn_radiation_wavelength 0.71073
_diffrn_reflns_av_R_equivalents 0.0400
_diffrn_reflns_av_unetI/netI 0.0667
_diffrn_reflns_Laue_measured_fraction_full 0.997
_diffrn_reflns_Laue_measured_fraction_max 0.886
_diffrn_reflns_limit_h_max 14
_diffrn_reflns_limit_h_min -13
_diffrn_reflns_limit_k_max 15
_diffrn_reflns_limit_k_min -15
_diffrn_reflns_limit_l_max 19
_diffrn_reflns_limit_l_min -20
_diffrn_reflns_number 13822
_diffrn_reflns_point_group_measured_fraction_full 0.997
_diffrn_reflns_point_group_measured_fraction_max 0.886
_diffrn_reflns_theta_full 26.000
_diffrn_reflns_theta_max 32.857
_diffrn_reflns_theta_min 3.153
_diffrn_source 'Enhance (Mo) X-ray Source'
_exptl_absorpt_coefficient_mu 2.819
_exptl_absorpt_correction_T_max 1.00000
_exptl_absorpt_correction_T_min 0.71999
_exptl_absorpt_correction_type multi-scan
_exptl_absorpt_process_details
;
CrysAlisPro, Agilent Technologies,
Version 1.171.37.34 (release 22-05-2014 CrysAlis171 .NET)
(compiled May 22 2014,16:03:01)
Empirical absorption correction using spherical harmonics,
 implemented in SCALE3 ABSPACK scaling algorithm.
;
_exptl_crystal_colour colourless
_exptl_crystal_colour_primary colourless
_exptl_crystal_density_diffrn 1.565
_exptl_crystal_description prism
_exptl_crystal_F_000 560
_exptl_crystal_size_max 0.19
_exptl_crystal_size_mid 0.14
_exptl_crystal_size_min 0.11
_refine_diff_density_max 0.519
_refine_diff_density_min -0.778
_refine_diff_density_rms 0.108
_refine_ls_extinction_coef 0.0020(6)
_refine_ls_extinction_expression Fc^*^=kFc[1+0.001xFc^2^\l^3^/sin(2\q)]^-1/4^
_refine_ls_extinction_method SHELXL
_refine_ls_goodness_of_fit_ref 1.032
_refine_ls_hydrogen_treatment constr
_refine_ls_matrix_type full
_refine_ls_number_parameters 273
_refine_ls_number_reflns 7700
_refine_ls_number_restraints 0
_refine_ls_restrained_S_all 1.032
_refine_ls_R_factor_all 0.0609
_refine_ls_R_factor_gt 0.0410
_refine_ls_shift/su_max 0.001
_refine_ls_shift/su_mean 0.000
_refine_ls_structure_factor_coef Fsqd
_refine_ls_weighting_details 'w=1/[\s^2^(Fo^2^)+(0.0344P)^2^] where P=(Fo^2^+2Fc^2^)/3'
_refine_ls_weighting_scheme calc
_refine_ls_wR_factor_gt 0.0865
_refine_ls_wR_factor_ref 0.0966
_reflns_Friedel_coverage 0.000
_reflns_number_gt 5909
_reflns_number_total 7700
_reflns_threshold_expression 'I > 2\s(I)'
_cod_data_source_file c8nj00206a2.cif
_cod_data_source_block tsl-430
_cod_depositor_comments 'Adding full bibliography for 7057409--7057420.cif.'
_cod_database_code 7057410
_shelxl_version_number 2014/6
_chemical_oxdiff_formula 'C48 H54 N4 S2 P2 Br2 Cu2'
_chemical_oxdiff_usercomment 'Lobana's TSL-430'
_shelx_space_group_comment
;
The symmetry employed for this shelxl refinement is uniquely defined
by the following loop, which should always be used as a source of
symmetry information in preference to the above space-group names.
They are only intended as comments.
;
_reflns_odcompleteness_completeness 99.87
_reflns_odcompleteness_iscentric 1
_reflns_odcompleteness_theta 30.44
_olex2_refinement_description
;
1. Fixed Uiso
 At 1.2 times of:
  All C(H) groups, All C(H,H) groups, All N(H) groups
 At 1.5 times of:
  All C(H,H,H) groups
2.a Secondary CH2 refined with riding coordinates:
 C2(H2A,H2B), C3(H3A,H3B), C4(H4A,H4B), C5(H5A,H5B)
2.b Aromatic/amide H refined with riding coordinates:
 N1(H1), C8(H8), C9(H9), C10(H10), C11(H11), C12(H12), C14(H14), C15(H15),
 C16(H16), C17(H17), C18(H18), C20(H20), C21(H21), C22(H22), C23(H23), C24(H24)
2.c Idealised Me refined as rotating group:
 C6(H6A,H6B,H6C)
;

loop_
_space_group_symop_operation_xyz
'x, y, z'
'-x, -y, -z'

loop_
_atom_site_label
_atom_site_type_symbol
_atom_site_fract_x
_atom_site_fract_y
_atom_site_fract_z
_atom_site_U_iso_or_equiv
_atom_site_adp_type
_atom_site_occupancy
_atom_site_site_symmetry_order
_atom_site_calc_flag
_atom_site_refinement_flags_posn
Br1 Br 0.15083(3) 0.33327(2) 0.54576(2) 0.01951(7) Uani 1 1 d .
Cu1 Cu 0.04022(3) 0.43409(3) 0.38729(2) 0.01941(8) Uani 1 1 d .
S1 S -0.12086(7) 0.32731(6) 0.35885(5) 0.02163(13) Uani 1 1 d .
P1 P 0.21759(7) 0.47565(6) 0.24262(5) 0.01457(12) Uani 1 1 d .
N1 N -0.0907(2) 0.16394(19) 0.54145(16) 0.0209(4) Uani 1 1 d .
H1 H -0.0033 0.1774 0.5400 0.025 Uiso 1 1 calc R
N2 N -0.2818(2) 0.15978(19) 0.48224(16) 0.0199(4) Uani 1 1 d .
C1 C -0.1664(3) 0.2132(2) 0.46516(18) 0.0166(4) Uani 1 1 d .
C2 C -0.1718(3) 0.0844(2) 0.6283(2) 0.0225(5) Uani 1 1 d .
H2A H -0.2260 0.1372 0.6903 0.027 Uiso 1 1 calc R
H2B H -0.1004 -0.0038 0.6505 0.027 Uiso 1 1 calc R
C3 C -0.2852(3) 0.0606(2) 0.5773(2) 0.0228(5) Uani 1 1 d .
H3A H -0.2513 -0.0349 0.5585 0.027 Uiso 1 1 calc R
H3B H -0.3896 0.0794 0.6251 0.027 Uiso 1 1 calc R
C4 C -0.3905(3) 0.1867(2) 0.4165(2) 0.0232(5) Uani 1 1 d .
H4A H -0.3771 0.2643 0.3618 0.028 Uiso 1 1 calc R
H4B H -0.4967 0.2148 0.4614 0.028 Uiso 1 1 calc R
C5 C -0.3707(3) 0.0634(2) 0.3623(2) 0.0247(5) Uani 1 1 d .
H5A H -0.4509 0.0870 0.3220 0.030 Uiso 1 1 calc R
H5B H -0.3863 -0.0137 0.4171 0.030 Uiso 1 1 calc R
C6 C -0.2133(3) 0.0164(3) 0.2872(2) 0.0326(6) Uani 1 1 d .
H6A H -0.1939 0.0941 0.2360 0.049 Uiso 1 1 calc GR
H6B H -0.2105 -0.0575 0.2494 0.049 Uiso 1 1 calc GR
H6C H -0.1341 -0.0176 0.3279 0.049 Uiso 1 1 calc GR
C7 C 0.3508(3) 0.3174(2) 0.18793(18) 0.0160(4) Uani 1 1 d .
C8 C 0.5053(3) 0.3018(2) 0.13725(19) 0.0200(5) Uani 1 1 d .
H8 H 0.5476 0.3745 0.1332 0.024 Uiso 1 1 calc R
C9 C 0.5979(3) 0.1823(2) 0.09279(19) 0.0224(5) Uani 1 1 d .
H9 H 0.7030 0.1733 0.0585 0.027 Uiso 1 1 calc R
C10 C 0.5378(3) 0.0757(2) 0.0981(2) 0.0243(5) Uani 1 1 d .
H10 H 0.6010 -0.0059 0.0665 0.029 Uiso 1 1 calc R
C11 C 0.3854(3) 0.0881(2) 0.1496(2) 0.0263(6) Uani 1 1 d .
H11 H 0.3448 0.0141 0.1545 0.032 Uiso 1 1 calc R
C12 C 0.2917(3) 0.2080(2) 0.1942(2) 0.0217(5) Uani 1 1 d .
H12 H 0.1871 0.2160 0.2290 0.026 Uiso 1 1 calc R
C13 C 0.1426(3) 0.5722(2) 0.12875(19) 0.0190(5) Uani 1 1 d .
C14 C 0.0292(3) 0.6975(3) 0.1442(2) 0.0394(8) Uani 1 1 d .
H14 H -0.0074 0.7295 0.2124 0.047 Uiso 1 1 calc R
C15 C -0.0306(4) 0.7757(4) 0.0609(3) 0.0517(10) Uani 1 1 d .
H15 H -0.1070 0.8619 0.0722 0.062 Uiso 1 1 calc R
C16 C 0.0188(3) 0.7305(3) -0.0381(2) 0.0385(7) Uani 1 1 d .
H16 H -0.0238 0.7848 -0.0947 0.046 Uiso 1 1 calc R
C17 C 0.1303(3) 0.6061(3) -0.0549(2) 0.0315(6) Uani 1 1 d .
H17 H 0.1649 0.5741 -0.1231 0.038 Uiso 1 1 calc R
C18 C 0.1916(3) 0.5281(3) 0.0284(2) 0.0241(5) Uani 1 1 d .
H18 H 0.2687 0.4425 0.0165 0.029 Uiso 1 1 calc R
C19 C 0.3486(2) 0.5661(2) 0.25234(18) 0.0154(4) Uani 1 1 d .
C20 C 0.3914(3) 0.5480(2) 0.3475(2) 0.0199(5) Uani 1 1 d .
H20 H 0.3431 0.4985 0.4080 0.024 Uiso 1 1 calc R
C21 C 0.5040(3) 0.6015(2) 0.3552(2) 0.0250(5) Uani 1 1 d .
H21 H 0.5332 0.5877 0.4203 0.030 Uiso 1 1 calc R
C22 C 0.5737(3) 0.6752(2) 0.2672(2) 0.0266(6) Uani 1 1 d .
H22 H 0.6522 0.7104 0.2716 0.032 Uiso 1 1 calc R
C23 C 0.5285(3) 0.6970(2) 0.1740(2) 0.0262(6) Uani 1 1 d .
H23 H 0.5734 0.7504 0.1147 0.031 Uiso 1 1 calc R
C24 C 0.4185(3) 0.6421(2) 0.1653(2) 0.0218(5) Uani 1 1 d .
H24 H 0.3903 0.6562 0.0998 0.026 Uiso 1 1 calc R

loop_
_atom_site_aniso_label
_atom_site_aniso_U_11
_atom_site_aniso_U_22
_atom_site_aniso_U_33
_atom_site_aniso_U_23
_atom_site_aniso_U_13
_atom_site_aniso_U_12
Br1 0.01904(13) 0.01985(12) 0.01959(12) -0.00086(9) -0.00440(9) -0.00653(9)
Cu1 0.01839(15) 0.02395(15) 0.01614(15) -0.00110(11) 0.00030(11) -0.01092(11)
S1 0.0237(3) 0.0256(3) 0.0197(3) 0.0026(2) -0.0057(2) -0.0148(2)
P1 0.0139(3) 0.0160(2) 0.0131(3) -0.0013(2) -0.0007(2) -0.0059(2)
N1 0.0189(10) 0.0248(10) 0.0220(10) 0.0036(8) -0.0064(8) -0.0126(8)
N2 0.0188(10) 0.0220(9) 0.0222(10) 0.0007(8) -0.0047(8) -0.0119(8)
C1 0.0139(10) 0.0170(10) 0.0188(11) -0.0051(9) 0.0006(8) -0.0066(8)
C2 0.0227(13) 0.0250(11) 0.0219(12) 0.0017(10) -0.0036(10) -0.0134(10)
C3 0.0243(13) 0.0227(11) 0.0231(12) 0.0002(10) -0.0027(10) -0.0133(10)
C4 0.0164(11) 0.0245(11) 0.0311(14) -0.0011(10) -0.0079(10) -0.0085(9)
C5 0.0288(14) 0.0266(12) 0.0249(13) 0.0035(10) -0.0124(11) -0.0147(10)
C6 0.0302(15) 0.0342(14) 0.0320(15) -0.0068(12) -0.0103(12) -0.0032(11)
C7 0.0178(11) 0.0155(10) 0.0136(10) -0.0017(8) -0.0020(8) -0.0048(8)
C8 0.0202(12) 0.0199(10) 0.0188(11) -0.0008(9) -0.0012(9) -0.0084(9)
C9 0.0187(12) 0.0265(12) 0.0172(11) -0.0022(10) -0.0006(9) -0.0035(9)
C10 0.0265(13) 0.0194(11) 0.0233(12) -0.0074(10) -0.0044(10) -0.0006(9)
C11 0.0321(15) 0.0209(11) 0.0272(13) -0.0056(10) -0.0039(11) -0.0106(10)
C12 0.0206(12) 0.0217(11) 0.0230(12) -0.0043(10) -0.0017(10) -0.0084(9)
C13 0.0174(11) 0.0230(11) 0.0163(11) 0.0012(9) -0.0036(9) -0.0076(9)
C14 0.0317(16) 0.0452(17) 0.0227(14) -0.0029(13) -0.0063(12) 0.0121(13)
C15 0.0398(19) 0.055(2) 0.0333(17) 0.0024(16) -0.0095(14) 0.0181(15)
C16 0.0314(16) 0.0541(18) 0.0276(15) 0.0139(14) -0.0153(12) -0.0126(14)
C17 0.0392(17) 0.0441(16) 0.0168(12) 0.0000(12) -0.0090(11) -0.0193(13)
C18 0.0293(14) 0.0256(12) 0.0172(11) -0.0006(10) -0.0061(10) -0.0085(10)
C19 0.0129(10) 0.0146(9) 0.0175(11) -0.0029(8) -0.0003(8) -0.0045(8)
C20 0.0222(12) 0.0176(10) 0.0197(11) -0.0004(9) -0.0048(9) -0.0066(9)
C21 0.0259(13) 0.0241(11) 0.0277(13) -0.0040(10) -0.0094(11) -0.0077(10)
C22 0.0188(12) 0.0233(11) 0.0406(16) -0.0084(11) -0.0045(11) -0.0095(10)
C23 0.0274(14) 0.0220(11) 0.0280(14) -0.0036(10) 0.0041(11) -0.0145(10)
C24 0.0292(13) 0.0208(11) 0.0161(11) 0.0001(9) -0.0024(10) -0.0118(9)

loop_
_atom_type_symbol
_atom_type_description
_atom_type_scat_dispersion_real
_atom_type_scat_dispersion_imag
_atom_type_scat_source
C C 0.0033 0.0016 'International Tables Vol C Tables 4.2.6.8 and 6.1.1.4'
H H 0.0000 0.0000 'International Tables Vol C Tables 4.2.6.8 and 6.1.1.4'
Br Br -0.2901 2.4595 'International Tables Vol C Tables 4.2.6.8 and 6.1.1.4'
Cu Cu 0.3201 1.2651 'International Tables Vol C Tables 4.2.6.8 and 6.1.1.4'
N N 0.0061 0.0033 'International Tables Vol C Tables 4.2.6.8 and 6.1.1.4'
P P 0.1023 0.0942 'International Tables Vol C Tables 4.2.6.8 and 6.1.1.4'
S S 0.1246 0.1234 'International Tables Vol C Tables 4.2.6.8 and 6.1.1.4'

loop_
_geom_angle_atom_site_label_1
_geom_angle_atom_site_label_2
_geom_angle_atom_site_label_3
_geom_angle
_geom_angle_site_symmetry_3
Cu1 Br1 Cu1 80.090(14) 2_566
Br1 Cu1 Br1 99.910(14) 2_566
S1 Cu1 Br1 102.78(2) 2_566
S1 Cu1 Br1 115.487(19) .
P1 Cu1 Br1 112.49(2) .
P1 Cu1 Br1 110.014(19) 2_566
P1 Cu1 S1 114.48(3) .
C1 S1 Cu1 111.10(9) .
C7 P1 Cu1 112.48(7) .
C13 P1 Cu1 115.36(8) .
C13 P1 C7 102.18(11) .
C13 P1 C19 103.01(10) .
C19 P1 Cu1 119.25(8) .
C19 P1 C7 102.41(10) .
C1 N1 H1 124.4 .
C1 N1 C2 111.3(2) .
C2 N1 H1 124.4 .
C1 N2 C3 110.9(2) .
C1 N2 C4 127.3(2) .
C4 N2 C3 121.79(19) .
N1 C1 S1 125.04(17) .
N1 C1 N2 110.47(19) .
N2 C1 S1 124.49(19) .
N1 C2 H2A 111.4 .
N1 C2 H2B 111.4 .
N1 C2 C3 101.9(2) .
H2A C2 H2B 109.3 .
C3 C2 H2A 111.4 .
C3 C2 H2B 111.4 .
N2 C3 C2 102.95(18) .
N2 C3 H3A 111.2 .
N2 C3 H3B 111.2 .
C2 C3 H3A 111.2 .
C2 C3 H3B 111.2 .
H3A C3 H3B 109.1 .
N2 C4 H4A 109.0 .
N2 C4 H4B 109.0 .
N2 C4 C5 113.1(2) .
H4A C4 H4B 107.8 .
C5 C4 H4A 109.0 .
C5 C4 H4B 109.0 .
C4 C5 H5A 109.0 .
C4 C5 H5B 109.0 .
C4 C5 C6 113.0(2) .
H5A C5 H5B 107.8 .
C6 C5 H5A 109.0 .
C6 C5 H5B 109.0 .
C5 C6 H6A 109.5 .
C5 C6 H6B 109.5 .
C5 C6 H6C 109.5 .
H6A C6 H6B 109.5 .
H6A C6 H6C 109.5 .
H6B C6 H6C 109.5 .
C8 C7 P1 123.81(17) .
C8 C7 C12 118.4(2) .
C12 C7 P1 117.72(17) .
C7 C8 H8 119.5 .
C9 C8 C7 121.0(2) .
C9 C8 H8 119.5 .
C8 C9 H9 120.0 .
C8 C9 C10 120.0(2) .
C10 C9 H9 120.0 .
C9 C10 H10 120.1 .
C9 C10 C11 119.9(2) .
C11 C10 H10 120.1 .
C10 C11 H11 119.8 .
C10 C11 C12 120.4(2) .
C12 C11 H11 119.8 .
C7 C12 H12 119.9 .
C11 C12 C7 120.2(2) .
C11 C12 H12 119.9 .
C14 C13 P1 117.7(2) .
C18 C13 P1 124.13(19) .
C18 C13 C14 118.2(2) .
C13 C14 H14 119.8 .
C15 C14 C13 120.3(3) .
C15 C14 H14 119.8 .
C14 C15 H15 119.6 .
C16 C15 C14 120.8(3) .
C16 C15 H15 119.6 .
C15 C16 H16 120.1 .
C15 C16 C17 119.8(3) .
C17 C16 H16 120.1 .
C16 C17 H17 120.3 .
C16 C17 C18 119.5(3) .
C18 C17 H17 120.3 .
C13 C18 H18 119.3 .
C17 C18 C13 121.4(2) .
C17 C18 H18 119.3 .
C20 C19 P1 118.64(16) .
C20 C19 C24 118.5(2) .
C24 C19 P1 122.57(19) .
C19 C20 H20 119.6 .
C21 C20 C19 120.7(2) .
C21 C20 H20 119.6 .
C20 C21 H21 120.1 .
C22 C21 C20 119.8(3) .
C22 C21 H21 120.1 .
C21 C22 H22 120.2 .
C23 C22 C21 119.7(2) .
C23 C22 H22 120.2 .
C22 C23 H23 119.6 .
C22 C23 C24 120.8(2) .
C24 C23 H23 119.6 .
C19 C24 H24 119.8 .
C23 C24 C19 120.4(2) .
C23 C24 H24 119.8 .

loop_
_geom_bond_atom_site_label_1
_geom_bond_atom_site_label_2
_geom_bond_distance
_geom_bond_site_symmetry_2
Br1 Cu1 2.5061(4) .
Br1 Cu1 2.6205(4) 2_566
Cu1 Br1 2.6206(4) 2_566
Cu1 S1 2.3027(7) .
Cu1 P1 2.2370(6) .
S1 C1 1.709(2) .
P1 C7 1.832(2) .
P1 C13 1.828(2) .
P1 C19 1.829(2) .
N1 H1 0.8800 .
N1 C1 1.330(3) .
N1 C2 1.465(3) .
N2 C1 1.330(3) .
N2 C3 1.464(3) .
N2 C4 1.457(3) .
C2 H2A 0.9900 .
C2 H2B 0.9900 .
C2 C3 1.523(4) .
C3 H3A 0.9900 .
C3 H3B 0.9900 .
C4 H4A 0.9900 .
C4 H4B 0.9900 .
C4 C5 1.514(4) .
C5 H5A 0.9900 .
C5 H5B 0.9900 .
C5 C6 1.518(4) .
C6 H6A 0.9800 .
C6 H6B 0.9800 .
C6 H6C 0.9800 .
C7 C8 1.395(3) .
C7 C12 1.401(3) .
C8 H8 0.9500 .
C8 C9 1.382(3) .
C9 H9 0.9500 .
C9 C10 1.383(3) .
C10 H10 0.9500 .
C10 C11 1.384(4) .
C11 H11 0.9500 .
C11 C12 1.388(3) .
C12 H12 0.9500 .
C13 C14 1.390(3) .
C13 C18 1.386(3) .
C14 H14 0.9500 .
C14 C15 1.379(4) .
C15 H15 0.9500 .
C15 C16 1.375(5) .
C16 H16 0.9500 .
C16 C17 1.377(4) .
C17 H17 0.9500 .
C17 C18 1.386(4) .
C18 H18 0.9500 .
C19 C20 1.392(3) .
C19 C24 1.397(3) .
C20 H20 0.9500 .
C20 C21 1.390(3) .
C21 H21 0.9500 .
C21 C22 1.390(3) .
C22 H22 0.9500 .
C22 C23 1.374(4) .
C23 H23 0.9500 .
C23 C24 1.381(4) .
C24 H24 0.9500 .

loop_
_geom_hbond_atom_site_label_D
_geom_hbond_atom_site_label_H
_geom_hbond_atom_site_label_A
_geom_hbond_distance_DH
_geom_hbond_distance_HA
_geom_hbond_distance_DA
_geom_hbond_angle_DHA
N1 H1 Br1 0.88 2.53 3.332(2) 151.2

loop_
_geom_torsion_atom_site_label_1
_geom_torsion_atom_site_label_2
_geom_torsion_atom_site_label_3
_geom_torsion_atom_site_label_4
_geom_torsion
Cu1 S1 C1 N1 -16.6(2)
Cu1 S1 C1 N2 164.31(18)
Cu1 P1 C7 C8 -147.21(18)
Cu1 P1 C7 C12 35.3(2)
Cu1 P1 C13 C14 54.1(2)
Cu1 P1 C13 C18 -125.7(2)
Cu1 P1 C19 C20 31.7(2)
Cu1 P1 C19 C24 -154.48(17)
P1 C7 C8 C9 -176.60(19)
P1 C7 C12 C11 177.0(2)
P1 C13 C14 C15 179.3(3)
P1 C13 C18 C17 -179.9(2)
P1 C19 C20 C21 172.54(19)
P1 C19 C24 C23 -173.39(19)
N1 C2 C3 N2 -15.0(2)
N2 C4 C5 C6 -61.4(3)
C1 N1 C2 C3 15.2(3)
C1 N2 C3 C2 11.2(3)
C1 N2 C4 C5 111.8(3)
C2 N1 C1 S1 171.84(17)
C2 N1 C1 N2 -9.0(3)
C3 N2 C1 S1 177.23(17)
C3 N2 C1 N1 -1.9(3)
C3 N2 C4 C5 -65.5(3)
C4 N2 C1 S1 -0.3(4)
C4 N2 C1 N1 -179.4(2)
C4 N2 C3 C2 -171.1(2)
C7 P1 C13 C14 176.5(2)
C7 P1 C13 C18 -3.4(2)
C7 P1 C19 C20 -93.22(19)
C7 P1 C19 C24 80.6(2)
C7 C8 C9 C10 0.0(4)
C8 C7 C12 C11 -0.7(4)
C8 C9 C10 C11 -1.1(4)
C9 C10 C11 C12 1.3(4)
C10 C11 C12 C7 -0.4(4)
C12 C7 C8 C9 0.9(4)
C13 P1 C7 C8 88.5(2)
C13 P1 C7 C12 -89.0(2)
C13 P1 C19 C20 160.97(18)
C13 P1 C19 C24 -25.2(2)
C13 C14 C15 C16 1.0(6)
C14 C13 C18 C17 0.2(4)
C14 C15 C16 C17 -0.5(6)
C15 C16 C17 C18 -0.1(5)
C16 C17 C18 C13 0.3(4)
C18 C13 C14 C15 -0.8(5)
C19 P1 C7 C8 -18.0(2)
C19 P1 C7 C12 164.52(19)
C19 P1 C13 C14 -77.5(2)
C19 P1 C13 C18 102.6(2)
C19 C20 C21 C22 0.7(4)
C20 C19 C24 C23 0.5(3)
C20 C21 C22 C23 1.3(4)
C21 C22 C23 C24 -2.4(4)
C22 C23 C24 C19 1.5(4)
C24 C19 C20 C21 -1.6(3)
